data_7045561
loop_
_publ_author_name
'Zhu, Xiancui'
'Li, Yang'
'Guo, Dianjun'
'Wang, Shaowu'
'Wei, Yun'
'Zhou, Shuangliu'

_publ_section_title
;
 Versatile reactivities of rare-earth metal dialkyl complexes supported by
 a neutral pyrrolyl-functionalized \b-diketiminato ligand.
;
_journal_issue 11
_journal_name_full 'Dalton transactions (Cambridge, England : 2003)'
_journal_page_first 3947
_journal_page_last 3957
_journal_paper_doi 10.1039/c7dt04410k
_journal_volume 47
_journal_year 2018
_chemical_formula_moiety 'C83 H129 Er2 N9 S3 Si2'
_chemical_formula_sum 'C83 H129 Er2 N9 S3 Si2'
_chemical_formula_weight 1739.82
_space_group_crystal_system monoclinic
_space_group_IT_number 14
_space_group_name_Hall '-P 2ybc'
_space_group_name_H-M_alt 'P 1 21/c 1'
_symmetry_space_group_name_Hall '-P 2ybc'
_symmetry_space_group_name_H-M 'P 1 21/c 1'
_atom_sites_solution_hydrogens geom
_audit_creation_date 2017-12-24
_audit_creation_method
;
Olex2 1.2
(compiled 2017.03.02 svn.r3394 for OlexSys, GUI svn.r5324)
;
_audit_update_record
;
2018-01-30 deposited with the CCDC.
2018-02-06 downloaded from the CCDC.
;
_cell_angle_alpha 90
_cell_angle_beta 93.7220(10)
_cell_angle_gamma 90
_cell_formula_units_Z 4
_cell_length_a 25.4738(17)
_cell_length_b 13.4820(9)
_cell_length_c 27.6081(19)
_cell_measurement_reflns_used 9758
_cell_measurement_temperature 293(2)
_cell_measurement_theta_max 27.46
_cell_measurement_theta_min 2.20
_cell_volume 9461.7(11)
_computing_cell_refinement 'Bruker SMART'
_computing_data_collection 'Bruker SMART'
_computing_data_reduction 'Bruker SAINT'
_computing_molecular_graphics 'Olex2 (Dolomanov et al., 2009)'
_computing_publication_material 'Olex2 (Dolomanov et al., 2009)'
_computing_structure_refinement 'XL (Sheldrick, 2008)'
_computing_structure_solution 'Bruker SHELXTL'
_diffrn_ambient_temperature 293.15
_diffrn_measured_fraction_theta_full 0.999
_diffrn_measured_fraction_theta_max 0.990
_diffrn_measurement_device_type 'CCD area detector'
_diffrn_measurement_method 'phi and omega scans'
_diffrn_radiation_monochromator graphite
_diffrn_radiation_type MoK\a
_diffrn_radiation_wavelength 0.71073
_diffrn_reflns_av_R_equivalents 0
_diffrn_reflns_av_unetI/netI 0.0318
_diffrn_reflns_Laue_measured_fraction_full 0.999
_diffrn_reflns_Laue_measured_fraction_max 0.990
_diffrn_reflns_number 21466
_diffrn_reflns_point_group_measured_fraction_full 0.999
_diffrn_reflns_point_group_measured_fraction_max 0.990
_diffrn_reflns_theta_full 25.242
_diffrn_reflns_theta_max 27.471
_diffrn_reflns_theta_min 1.602
_exptl_absorpt_coefficient_mu 1.895
_exptl_absorpt_correction_T_max 0.7031
_exptl_absorpt_correction_T_min 0.6697
_exptl_absorpt_correction_type multi-scan
_exptl_crystal_colour pink
_exptl_crystal_density_diffrn 1.221
_exptl_crystal_description block
_exptl_crystal_F_000 3608
_exptl_crystal_size_max 0.23
_exptl_crystal_size_mid 0.21
_exptl_crystal_size_min 0.2
_exptl_transmission_factor_max 0.7456
_exptl_transmission_factor_min 0.4835
_refine_diff_density_max 1.973
_refine_diff_density_min -1.815
_refine_diff_density_rms 0.097
_refine_ls_extinction_method none
_refine_ls_goodness_of_fit_ref 1.085
_refine_ls_hydrogen_treatment constr
_refine_ls_matrix_type full
_refine_ls_number_parameters 922
_refine_ls_number_reflns 21466
_refine_ls_number_restraints 2002
_refine_ls_restrained_S_all 1.147
_refine_ls_R_factor_all 0.0587
_refine_ls_R_factor_gt 0.0431
_refine_ls_shift/su_max 0.013
_refine_ls_shift/su_mean 0.000
_refine_ls_structure_factor_coef Fsqd
_refine_ls_weighting_details 'w=1/[\s^2^(Fo^2^)+(0.0630P)^2^+9.4163P] where P=(Fo^2^+2Fc^2^)/3'
_refine_ls_weighting_scheme calc
_refine_ls_wR_factor_gt 0.1157
_refine_ls_wR_factor_ref 0.1232
_reflns_Friedel_coverage 0.000
_reflns_number_gt 16581
_reflns_number_total 21466
_reflns_threshold_expression 'I > 2\s(I)'
_cod_data_source_file c7dt04410k2.cif
_cod_data_source_block 8c
_cod_depositor_comments 'Adding full bibliography for 7045551--7045564.cif.'
_cod_database_code 7045561
_shelx_shelxl_version_number 2016/6
_shelx_space_group_comment
;
The symmetry employed for this shelxl refinement is uniquely defined
by the following loop, which should always be used as a source of
symmetry information in preference to the above space-group names.
They are only intended as comments.
;
_shelx_estimated_absorpt_t_max 0.703
_shelx_estimated_absorpt_t_min 0.670
_olex2_refinement_description
;
1. Fixed Uiso
 At 1.2 times of:
  All C(H) groups, All C(H,H) groups
 At 1.5 times of:
  All C(H,H,H) groups
2. Rigid bond restraints
 Si1, C27
 with sigma for 1-2 distances of 0.001 and sigma for 1-3 distances of 0.002
 Si1, C28
 with sigma for 1-2 distances of 0.001 and sigma for 1-3 distances of 0.002
 Si1, C29
 with sigma for 1-2 distances of 0.001 and sigma for 1-3 distances of 0.002
 C53, C54
 with sigma for 1-2 distances of 0.001 and sigma for 1-3 distances of 0.002
3. Uiso/Uaniso restraints and constraints
Si1 \\sim C27: within 2A with sigma of 0.001 and sigma for terminal atoms of
0.002
Si1 \\sim C28: within 2A with sigma of 0.001 and sigma for terminal atoms of
0.002
Si1 \\sim C29: within 2A with sigma of 0.001 and sigma for terminal atoms of
0.002
C1 \\sim C2 \\sim C3 \\sim C4 \\sim C5 \\sim C6 \\sim C7 \\sim C8 \\sim C9
\\sim C10 \\sim C11 \\sim C12 \\sim C13 \\sim C14 \\sim C15 \\sim C16 \\sim C17
\\sim C18 \\sim C19 \\sim C20 \\sim C21 \\sim C22 \\sim C23 \\sim C24 \\sim C25
\\sim C26 \\sim C27 \\sim C28 \\sim C29 \\sim C30 \\sim C31 \\sim C32 \\sim C33
\\sim C34 \\sim C35 \\sim C36 \\sim C37 \\sim C38 \\sim C39 \\sim C40 \\sim C41
\\sim C42 \\sim C43 \\sim C44 \\sim C45 \\sim C46 \\sim C47 \\sim C48 \\sim C49
\\sim C50 \\sim C51 \\sim C52 \\sim C53 \\sim C54 \\sim C55 \\sim C56 \\sim C57
\\sim C58 \\sim C59 \\sim C60 \\sim C61 \\sim C62 \\sim C63 \\sim C64 \\sim C65
\\sim C66 \\sim C67 \\sim C68 \\sim C69 \\sim C70 \\sim C71 \\sim C72 \\sim C73
\\sim C74 \\sim C75 \\sim C76 \\sim C77 \\sim C78 \\sim C79 \\sim C80 \\sim C81
\\sim C82 \\sim C83: within 3.8A with sigma of 0.01 and sigma for terminal
atoms of 0.02
Uanis(Si1) \\sim Ueq, Uanis(C26) \\sim Ueq, Uanis(C27) \\sim Ueq, Uanis(C28)
\\sim Ueq, Uanis(C29) \\sim Ueq: with sigma of 0.02 and sigma for terminal
atoms of 0.04
Uanis(C27) \\sim Ueq, Uanis(C28) \\sim Ueq: with sigma of 0.02 and sigma for
terminal atoms of 0.04
4.a Ternary CH refined with riding coordinates:
 C3(H3), C10(H10), C36(H36), C43(H43), C61(H61), C68(H68)
4.b Secondary CH2 refined with riding coordinates:
 C18(H18A,H18B), C19(H19A,H19B), C26(H26A,H26B), C30(H30A,H30B), C51(H51A,
 H51B), C52(H52A,H52B), C76(H76A,H76B), C77(H77A,H77B)
4.c Aromatic/amide H refined with riding coordinates:
 C5(H5), C6(H6), C7(H7), C15(H15), C22(H22), C23(H23), C38(H38), C39(H39),
 C40(H40), C48(H48), C55(H55), C56(H56), C63(H63), C64(H64), C65(H65), C80(H80),
  C81(H81)
4.d Idealised Me refined as rotating group:
 C1(H1A,H1B,H1C), C2(H2A,H2B,H2C), C11(H11A,H11B,H11C), C12(H12A,H12B,H12C),
 C13(H13A,H13B,H13C), C17(H17A,H17B,H17C), C20(H20A,H20B,H20C), C25(H25A,H25B,
 H25C), C27(H27A,H27B,H27C), C28(H28A,H28B,H28C), C29(H29A,H29B,H29C), C31(H31A,
 H31B,H31C), C32(H32A,H32B,H32C), C33(H33A,H33B,H33C), C34(H34A,H34B,H34C),
 C35(H35A,H35B,H35C), C44(H44A,H44B,H44C), C45(H45A,H45B,H45C), C46(H46A,H46B,
 H46C), C50(H50A,H50B,H50C), C53(H53A,H53B,H53C), C58(H58A,H58B,H58C), C59(H59A,
 H59B,H59C), C60(H60A,H60B,H60C), C69(H69A,H69B,H69C), C70(H70A,H70B,H70C),
 C71(H71A,H71B,H71C), C75(H75A,H75B,H75C), C78(H78A,H78B,H78C), C83(H83A,H83B,
 H83C)
;
_olex2_submission_special_instructions 'No special instructions were received'

loop_
_space_group_symop_operation_xyz
'x, y, z'
'-x, y+1/2, -z+1/2'
'-x, -y, -z'
'x, -y-1/2, z-1/2'

loop_
_atom_site_label
_atom_site_type_symbol
_atom_site_fract_x
_atom_site_fract_y
_atom_site_fract_z
_atom_site_U_iso_or_equiv
_atom_site_adp_type
_atom_site_occupancy
_atom_site_site_symmetry_order
_atom_site_calc_flag
_atom_site_refinement_flags_posn
_atom_site_refinement_flags_adp
C1 C -0.0011(2) 0.2178(5) 0.9373(3) 0.0893(18) Uani 1 1 d . U
H1A H -0.029099 0.214080 0.958859 0.134 Uiso 1 1 calc GR .
H1B H 0.025976 0.171302 0.947446 0.134 Uiso 1 1 calc GR .
H1C H -0.014455 0.202178 0.904884 0.134 Uiso 1 1 calc GR .
C2 C -0.0231(3) 0.3949(6) 0.9324(3) 0.098(2) Uani 1 1 d . U
H2A H -0.042711 0.383289 0.902067 0.147 Uiso 1 1 calc GR .
H2B H -0.008963 0.460926 0.932748 0.147 Uiso 1 1 calc GR .
H2C H -0.045796 0.387399 0.958559 0.147 Uiso 1 1 calc GR .
C3 C 0.0214(2) 0.3210(4) 0.9384(2) 0.0666(12) Uani 1 1 d . U
H3 H 0.042278 0.327688 0.909979 0.080 Uiso 1 1 calc R .
C4 C 0.0576(2) 0.3436(4) 0.9828(2) 0.0575(10) Uani 1 1 d . U
C5 C 0.0408(2) 0.3223(4) 1.0286(2) 0.0671(12) Uani 1 1 d . U
H5 H 0.008189 0.292435 1.031120 0.081 Uiso 1 1 calc R .
C6 C 0.0708(2) 0.3440(4) 1.0697(2) 0.0695(13) Uani 1 1 d . U
H6 H 0.058645 0.328762 1.099805 0.083 Uiso 1 1 calc R .
C7 C 0.1190(2) 0.3882(5) 1.0670(2) 0.0689(12) Uani 1 1 d . U
H7 H 0.138818 0.403173 1.095547 0.083 Uiso 1 1 calc R .
C8 C 0.1391(2) 0.4114(4) 1.02254(18) 0.0567(10) Uani 1 1 d . U
C9 C 0.10774(19) 0.3882(4) 0.98029(17) 0.0500(9) Uani 1 1 d . U
C10 C 0.1919(2) 0.4620(5) 1.0207(2) 0.0687(13) Uani 1 1 d . U
H10 H 0.203841 0.452439 0.988020 0.082 Uiso 1 1 calc R .
C11 C 0.1879(3) 0.5719(7) 1.0292(4) 0.130(3) Uani 1 1 d . U
H11A H 0.180753 0.583843 1.062437 0.195 Uiso 1 1 calc GR .
H11B H 0.159971 0.598825 1.008233 0.195 Uiso 1 1 calc GR .
H11C H 0.220518 0.603085 1.022447 0.195 Uiso 1 1 calc GR .
C12 C 0.2332(3) 0.4208(6) 1.0558(3) 0.0934(19) Uani 1 1 d . U
H12A H 0.224874 0.436745 1.088287 0.140 Uiso 1 1 calc GR .
H12B H 0.266707 0.448943 1.049498 0.140 Uiso 1 1 calc GR .
H12C H 0.234683 0.350011 1.052148 0.140 Uiso 1 1 calc GR .
C13 C 0.0857(2) 0.5689(4) 0.9290(2) 0.0735(15) Uani 1 1 d . U
H13A H 0.089382 0.563360 0.963773 0.110 Uiso 1 1 calc GR .
H13B H 0.049051 0.570258 0.918532 0.110 Uiso 1 1 calc GR .
H13C H 0.102234 0.628894 0.919154 0.110 Uiso 1 1 calc GR .
C14 C 0.11171(18) 0.4806(3) 0.90646(17) 0.0479(9) Uani 1 1 d . U
C15 C 0.1159(2) 0.4820(4) 0.85610(18) 0.0569(11) Uani 1 1 d . U
H15 H 0.121790 0.544008 0.842708 0.068 Uiso 1 1 calc R .
C16 C 0.11256(19) 0.4030(4) 0.82319(18) 0.0556(11) Uani 1 1 d . U
C17 C 0.0991(3) 0.4304(5) 0.77028(19) 0.0796(17) Uani 1 1 d . U
H17A H 0.125074 0.402988 0.750432 0.119 Uiso 1 1 calc GR .
H17B H 0.098644 0.501277 0.766969 0.119 Uiso 1 1 calc GR .
H17C H 0.065116 0.404189 0.760117 0.119 Uiso 1 1 calc GR .
C18 C 0.1096(2) 0.2283(4) 0.8038(2) 0.0658(12) Uani 1 1 d . U
H18A H 0.133507 0.173890 0.811884 0.079 Uiso 1 1 calc R .
H18B H 0.115535 0.249614 0.771029 0.079 Uiso 1 1 calc R .
C19 C 0.0534(2) 0.1915(5) 0.8052(2) 0.0741(13) Uani 1 1 d . U
H19A H 0.047966 0.165215 0.837227 0.089 Uiso 1 1 calc R .
H19B H 0.029274 0.246373 0.799121 0.089 Uiso 1 1 calc R .
C20 C 0.0824(4) -0.0237(6) 0.8191(3) 0.122(2) Uani 1 1 d . U
H20A H 0.119305 -0.009145 0.822354 0.183 Uiso 1 1 calc GR .
H20B H 0.077316 -0.094294 0.819061 0.183 Uiso 1 1 calc GR .
H20C H 0.065362 0.005008 0.845762 0.183 Uiso 1 1 calc GR .
C21 C 0.0593(3) 0.0184(6) 0.7728(3) 0.0912(16) Uani 1 1 d . U
C22 C 0.0497(3) -0.0244(6) 0.7285(3) 0.1031(18) Uani 1 1 d . U
H22 H 0.057800 -0.089328 0.720419 0.124 Uiso 1 1 calc R .
C23 C 0.0262(3) 0.0440(6) 0.6980(3) 0.1004(18) Uani 1 1 d . U
H23 H 0.015090 0.032837 0.665721 0.120 Uiso 1 1 calc R .
C24 C 0.0216(3) 0.1300(6) 0.7217(3) 0.0893(16) Uani 1 1 d . U
C25 C 0.0001(3) 0.2249(7) 0.7052(3) 0.123(3) Uani 1 1 d . U
H25A H -0.025165 0.247294 0.727144 0.184 Uiso 1 1 calc GR .
H25B H -0.016730 0.217547 0.673308 0.184 Uiso 1 1 calc GR .
H25C H 0.027992 0.272670 0.704343 0.184 Uiso 1 1 calc GR .
C26 C 0.2488(2) 0.5749(4) 0.8266(2) 0.0638(13) Uani 1 1 d . U
H26A H 0.220127 0.543673 0.807404 0.077 Uiso 1 1 calc R .
H26B H 0.279040 0.575932 0.807079 0.077 Uiso 1 1 calc R .
C27 C 0.2153(4) 0.7298(5) 0.8975(3) 0.1145(11) Uani 1 1 d . U
H27A H 0.247159 0.744777 0.916531 0.172 Uiso 1 1 calc GR .
H27B H 0.198953 0.672509 0.910681 0.172 Uiso 1 1 calc GR .
H27C H 0.191724 0.785285 0.898120 0.172 Uiso 1 1 calc GR .
C28 C 0.1603(3) 0.7309(5) 0.8116(3) 0.1146(11) Uani 1 1 d . U
H28A H 0.135972 0.726904 0.836647 0.172 Uiso 1 1 calc GR .
H28B H 0.151264 0.682356 0.787038 0.172 Uiso 1 1 calc GR .
H28C H 0.158791 0.795951 0.797444 0.172 Uiso 1 1 calc GR .
C29 C 0.2704(3) 0.7919(5) 0.8075(3) 0.1057(11) Uani 1 1 d . U
H29A H 0.261711 0.858634 0.816104 0.159 Uiso 1 1 calc GR .
H29B H 0.264284 0.783236 0.773096 0.159 Uiso 1 1 calc GR .
H29C H 0.306708 0.779223 0.816803 0.159 Uiso 1 1 calc GR .
C30 C 0.2477(2) 0.1626(3) 0.79073(18) 0.0549(11) Uani 1 1 d . U
H30A H 0.218736 0.135191 0.807586 0.066 Uiso 1 1 calc R .
H30B H 0.279260 0.126972 0.801855 0.066 Uiso 1 1 calc R .
C31 C 0.1826(3) 0.2189(6) 0.6954(2) 0.0903(19) Uani 1 1 d . U
H31A H 0.148762 0.191437 0.700986 0.135 Uiso 1 1 calc GR .
H31B H 0.186646 0.222621 0.661115 0.135 Uiso 1 1 calc GR .
H31C H 0.185343 0.284243 0.709176 0.135 Uiso 1 1 calc GR .
C32 C 0.2144(4) 0.0084(6) 0.7167(3) 0.128(3) Uani 1 1 d . U
H32A H 0.187374 -0.006131 0.738308 0.192 Uiso 1 1 calc GR .
H32B H 0.244108 -0.034061 0.724114 0.192 Uiso 1 1 calc GR .
H32C H 0.201133 -0.002689 0.683806 0.192 Uiso 1 1 calc GR .
C33 C 0.2958(3) 0.1624(6) 0.6929(3) 0.100(2) Uani 1 1 d . U
H33A H 0.288674 0.155189 0.658459 0.151 Uiso 1 1 calc GR .
H33B H 0.322334 0.115658 0.703962 0.151 Uiso 1 1 calc GR .
H33C H 0.307960 0.228549 0.699933 0.151 Uiso 1 1 calc GR .
C34 C 0.3663(3) 0.4104(6) 0.6701(2) 0.109(2) Uani 1 1 d . U
H34A H 0.360157 0.456158 0.643670 0.164 Uiso 1 1 calc GR .
H34B H 0.354539 0.345512 0.660008 0.164 Uiso 1 1 calc GR .
H34C H 0.403286 0.408229 0.679412 0.164 Uiso 1 1 calc GR .
C35 C 0.2775(3) 0.4538(6) 0.6984(2) 0.103(2) Uani 1 1 d . U
H35A H 0.258467 0.467019 0.726626 0.155 Uiso 1 1 calc GR .
H35B H 0.265056 0.393032 0.683637 0.155 Uiso 1 1 calc GR .
H35C H 0.272160 0.507255 0.675684 0.155 Uiso 1 1 calc GR .
C36 C 0.3361(3) 0.4443(5) 0.7133(2) 0.0795(14) Uani 1 1 d . U
H36 H 0.339970 0.392603 0.738236 0.095 Uiso 1 1 calc R .
C37 C 0.3587(3) 0.5391(5) 0.7353(2) 0.0748(13) Uani 1 1 d . U
C38 C 0.3569(3) 0.6238(5) 0.7067(2) 0.0907(15) Uani 1 1 d . U
H38 H 0.340124 0.621110 0.675830 0.109 Uiso 1 1 calc R .
C39 C 0.3794(3) 0.7122(5) 0.7229(2) 0.0945(15) Uani 1 1 d . U
H39 H 0.378805 0.767246 0.702561 0.113 Uiso 1 1 calc R .
C40 C 0.4024(3) 0.7182(5) 0.7688(2) 0.0871(15) Uani 1 1 d . U
H40 H 0.416936 0.778062 0.779589 0.104 Uiso 1 1 calc R .
C41 C 0.4045(3) 0.6378(4) 0.7994(2) 0.0723(13) Uani 1 1 d . U
C42 C 0.3823(2) 0.5458(4) 0.78206(19) 0.0672(11) Uani 1 1 d . U
C43 C 0.4299(3) 0.6490(4) 0.8501(2) 0.0753(14) Uani 1 1 d . U
H43 H 0.423498 0.586215 0.866567 0.090 Uiso 1 1 calc R .
C44 C 0.4871(4) 0.6606(8) 0.8523(4) 0.138(3) Uani 1 1 d . U
H44A H 0.495755 0.727496 0.843852 0.207 Uiso 1 1 calc GR .
H44B H 0.501759 0.615579 0.829830 0.207 Uiso 1 1 calc GR .
H44C H 0.501417 0.646418 0.884558 0.207 Uiso 1 1 calc GR .
C45 C 0.4049(4) 0.7246(8) 0.8780(3) 0.134(3) Uani 1 1 d . U
H45A H 0.417137 0.719255 0.911532 0.201 Uiso 1 1 calc GR .
H45B H 0.367445 0.715599 0.874975 0.201 Uiso 1 1 calc GR .
H45C H 0.413549 0.788993 0.866000 0.201 Uiso 1 1 calc GR .
C46 C 0.4701(3) 0.4215(5) 0.7761(2) 0.0821(16) Uani 1 1 d . U
H46A H 0.450175 0.410113 0.745910 0.123 Uiso 1 1 calc GR .
H46B H 0.496978 0.371792 0.780605 0.123 Uiso 1 1 calc GR .
H46C H 0.486186 0.485918 0.775537 0.123 Uiso 1 1 calc GR .
C47 C 0.4339(2) 0.4164(4) 0.81759(18) 0.0587(11) Uani 1 1 d . U
C48 C 0.4518(2) 0.3657(4) 0.8585(2) 0.0599(11) Uani 1 1 d . U
H48 H 0.467800 0.304691 0.854076 0.072 Uiso 1 1 calc R .
C49 C 0.4481(2) 0.3984(4) 0.90695(19) 0.0589(11) Uani 1 1 d . U
C50 C 0.4988(2) 0.3913(6) 0.9388(3) 0.0889(18) Uani 1 1 d . U
H50A H 0.516828 0.453867 0.938791 0.133 Uiso 1 1 calc GR .
H50B H 0.520819 0.340746 0.926410 0.133 Uiso 1 1 calc GR .
H50C H 0.490848 0.374882 0.971358 0.133 Uiso 1 1 calc GR .
C51 C 0.4068(2) 0.4870(5) 0.9684(2) 0.0720(13) Uani 1 1 d . U
H51A H 0.424158 0.550410 0.964718 0.086 Uiso 1 1 calc R .
H51B H 0.428491 0.448110 0.991486 0.086 Uiso 1 1 calc R .
C52 C 0.3549(2) 0.5047(5) 0.9887(2) 0.0762(13) Uani 1 1 d . U
H52A H 0.334432 0.549641 0.967578 0.091 Uiso 1 1 calc R .
H52B H 0.335932 0.442444 0.989738 0.091 Uiso 1 1 calc R .
C53 C 0.3476(4) 0.7246(7) 1.0113(3) 0.128(2) Uani 1 1 d . U
H53A H 0.376338 0.727178 0.990519 0.192 Uiso 1 1 calc GR .
H53B H 0.344311 0.787454 1.027180 0.192 Uiso 1 1 calc GR .
H53C H 0.315602 0.710247 0.992233 0.192 Uiso 1 1 calc GR .
C54 C 0.3575(3) 0.6461(6) 1.0481(3) 0.0986(16) Uani 1 1 d . U
C55 C 0.3648(3) 0.6495(7) 1.0978(3) 0.1069(19) Uani 1 1 d . U
H55 H 0.363942 0.707211 1.116172 0.128 Uiso 1 1 calc R .
C56 C 0.3733(3) 0.5581(7) 1.1164(3) 0.1037(18) Uani 1 1 d . U
H56 H 0.379593 0.542853 1.149087 0.124 Uiso 1 1 calc R .
C57 C 0.3710(3) 0.4930(6) 1.0796(2) 0.0877(15) Uani 1 1 d . U
C58 C 0.3758(3) 0.3854(6) 1.0797(3) 0.104(2) Uani 1 1 d . U
H58A H 0.383407 0.362547 1.112286 0.155 Uiso 1 1 calc GR .
H58B H 0.403850 0.366291 1.059969 0.155 Uiso 1 1 calc GR .
H58C H 0.343442 0.356551 1.066746 0.155 Uiso 1 1 calc GR .
C59 C 0.3976(3) 0.0016(5) 0.7849(3) 0.099(2) Uani 1 1 d . U
H59A H 0.430730 -0.030480 0.781069 0.149 Uiso 1 1 calc GR .
H59B H 0.377544 0.002874 0.754199 0.149 Uiso 1 1 calc GR .
H59C H 0.378480 -0.034336 0.808045 0.149 Uiso 1 1 calc GR .
C60 C 0.4319(3) 0.1657(5) 0.7628(3) 0.0911(18) Uani 1 1 d . U
H60A H 0.467033 0.142176 0.759372 0.137 Uiso 1 1 calc GR .
H60B H 0.432944 0.234786 0.771255 0.137 Uiso 1 1 calc GR .
H60C H 0.411330 0.156959 0.732760 0.137 Uiso 1 1 calc GR .
C61 C 0.4072(2) 0.1072(4) 0.8027(2) 0.0687(13) Uani 1 1 d . U
H61 H 0.372953 0.137168 0.808070 0.082 Uiso 1 1 calc R .
C62 C 0.4397(2) 0.1097(4) 0.8496(2) 0.0646(11) Uani 1 1 d . U
C63 C 0.4918(2) 0.0761(5) 0.8511(2) 0.0815(14) Uani 1 1 d . U
H63 H 0.506085 0.055309 0.822627 0.098 Uiso 1 1 calc R .
C64 C 0.5215(3) 0.0736(5) 0.8931(3) 0.0899(15) Uani 1 1 d . U
H64 H 0.556042 0.051337 0.892991 0.108 Uiso 1 1 calc R .
C65 C 0.5025(3) 0.1028(5) 0.9363(3) 0.0870(15) Uani 1 1 d . U
H65 H 0.523727 0.098471 0.964907 0.104 Uiso 1 1 calc R .
C66 C 0.4511(2) 0.1393(4) 0.9371(2) 0.0692(12) Uani 1 1 d . U
C67 C 0.4198(2) 0.1433(4) 0.8933(2) 0.0577(10) Uani 1 1 d . U
C68 C 0.4315(2) 0.1743(5) 0.9854(2) 0.0767(13) Uani 1 1 d . U
H68 H 0.412374 0.236533 0.979179 0.092 Uiso 1 1 calc R .
C69 C 0.3943(3) 0.1030(6) 1.0071(3) 0.0953(19) Uani 1 1 d . U
H69A H 0.361488 0.102537 0.987916 0.143 Uiso 1 1 calc GR .
H69B H 0.388303 0.123222 1.039650 0.143 Uiso 1 1 calc GR .
H69C H 0.409250 0.037615 1.007667 0.143 Uiso 1 1 calc GR .
C70 C 0.4759(3) 0.1959(7) 1.0242(3) 0.108(2) Uani 1 1 d . U
H70A H 0.492117 0.134651 1.034807 0.162 Uiso 1 1 calc GR .
H70B H 0.461708 0.228588 1.051318 0.162 Uiso 1 1 calc GR .
H70C H 0.501701 0.237826 1.010725 0.162 Uiso 1 1 calc GR .
C71 C 0.3374(2) 0.0139(4) 0.9033(2) 0.0690(14) Uani 1 1 d . U
H71A H 0.326262 -0.010857 0.871683 0.104 Uiso 1 1 calc GR .
H71B H 0.317121 -0.017158 0.927207 0.104 Uiso 1 1 calc GR .
H71C H 0.373985 -0.000673 0.910163 0.104 Uiso 1 1 calc GR .
C72 C 0.32906(18) 0.1254(3) 0.90464(17) 0.0466(9) Uani 1 1 d . U
C73 C 0.28100(17) 0.1676(3) 0.91791(15) 0.0382(8) Uani 1 1 d . U
C74 C 0.23122(18) 0.1245(3) 0.91541(16) 0.0449(9) Uani 1 1 d . U
C75 C 0.2218(2) 0.0157(3) 0.9025(2) 0.0605(12) Uani 1 1 d . U
H75A H 0.229995 -0.024611 0.930683 0.091 Uiso 1 1 calc GR .
H75B H 0.243849 -0.003126 0.877184 0.091 Uiso 1 1 calc GR .
H75C H 0.185562 0.006334 0.891659 0.091 Uiso 1 1 calc GR .
C76 C 0.1391(2) 0.1455(4) 0.93372(19) 0.0565(10) Uani 1 1 d . U
H76A H 0.131737 0.086150 0.914605 0.068 Uiso 1 1 calc R .
H76B H 0.112096 0.193902 0.924643 0.068 Uiso 1 1 calc R .
C77 C 0.1364(2) 0.1201(4) 0.9875(2) 0.0712(12) Uani 1 1 d . U
H77A H 0.148369 0.177069 1.006672 0.085 Uiso 1 1 calc R .
H77B H 0.099891 0.108373 0.993965 0.085 Uiso 1 1 calc R .
C78 C 0.2418(3) 0.1316(6) 1.0454(3) 0.098(2) Uani 1 1 d . U
H78A H 0.275941 0.117560 1.060535 0.148 Uiso 1 1 calc GR .
H78B H 0.220345 0.162243 1.068508 0.148 Uiso 1 1 calc GR .
H78C H 0.245216 0.175639 1.018451 0.148 Uiso 1 1 calc GR .
C79 C 0.2170(3) 0.0390(5) 1.0280(2) 0.0856(14) Uani 1 1 d . U
C80 C 0.2333(4) -0.0589(6) 1.0337(3) 0.1073(18) Uani 1 1 d . U
H80 H 0.265230 -0.080324 1.048287 0.129 Uiso 1 1 calc R .
C81 C 0.1944(4) -0.1177(6) 1.0141(3) 0.1039(18) Uani 1 1 d . U
H81 H 0.195803 -0.186595 1.014007 0.125 Uiso 1 1 calc R .
C82 C 0.1534(3) -0.0644(6) 0.9947(3) 0.0937(16) Uani 1 1 d . U
C83 C 0.1030(4) -0.0910(6) 0.9709(3) 0.124(2) Uani 1 1 d . U
H83A H 0.102092 -0.071150 0.937479 0.186 Uiso 1 1 calc GR .
H83B H 0.075429 -0.058033 0.986682 0.186 Uiso 1 1 calc GR .
H83C H 0.098215 -0.161488 0.972820 0.186 Uiso 1 1 calc GR .
Er1 Er 0.19584(2) 0.34171(2) 0.88833(2) 0.03510(6) Uani 1 1 d . .
Er2 Er 0.34381(2) 0.35496(2) 0.86807(2) 0.03525(6) Uani 1 1 d . .
N1 N 0.12755(14) 0.4035(3) 0.93332(12) 0.0420(8) Uani 1 1 d . .
N2 N 0.12141(15) 0.3101(3) 0.83711(14) 0.0539(10) Uani 1 1 d . .
N3 N 0.04248(18) 0.1144(4) 0.76895(19) 0.0746(13) Uani 1 1 d . .
N4 N 0.38680(16) 0.4624(3) 0.81457(13) 0.0508(9) Uani 1 1 d . .
N5 N 0.40411(15) 0.4358(3) 0.92143(13) 0.0500(9) Uani 1 1 d . .
N6 N 0.36070(19) 0.5464(4) 1.03700(17) 0.0741(14) Uani 1 1 d . .
N7 N 0.36824(14) 0.1860(3) 0.89359(13) 0.0430(8) Uani 1 1 d . .
N8 N 0.18951(14) 0.1845(3) 0.92216(14) 0.0443(8) Uani 1 1 d . .
N9 N 0.1672(2) 0.0342(4) 1.00369(19) 0.0811(16) Uani 1 1 d . .
S1 S 0.26475(4) 0.49737(8) 0.88007(4) 0.0411(2) Uani 1 1 d . .
S2 S 0.25581(4) 0.29413(8) 0.80835(4) 0.0424(2) Uani 1 1 d . .
S3 S 0.28620(4) 0.29312(7) 0.94070(3) 0.0349(2) Uani 1 1 d . .
Si1 Si 0.22956(9) 0.70615(13) 0.83872(9) 0.1001(6) Uani 1 1 d . U
Si2 Si 0.23476(7) 0.13890(12) 0.72415(6) 0.0664(4) Uani 1 1 d . .

loop_
_atom_site_aniso_label
_atom_site_aniso_U_11
_atom_site_aniso_U_22
_atom_site_aniso_U_33
_atom_site_aniso_U_23
_atom_site_aniso_U_13
_atom_site_aniso_U_12
C1 0.064(3) 0.089(4) 0.117(5) -0.014(4) 0.016(3) -0.018(3)
C2 0.091(4) 0.098(4) 0.102(4) 0.004(4) -0.012(4) 0.015(4)
C3 0.058(3) 0.074(3) 0.070(3) 0.000(2) 0.028(2) -0.002(2)
C4 0.058(2) 0.056(2) 0.061(2) 0.0015(19) 0.020(2) 0.0108(19)
C5 0.062(3) 0.073(3) 0.070(3) 0.009(2) 0.028(2) 0.009(2)
C6 0.075(3) 0.078(3) 0.058(2) 0.011(2) 0.027(2) 0.012(2)
C7 0.069(3) 0.082(3) 0.057(2) 0.006(2) 0.015(2) 0.013(2)
C8 0.058(2) 0.063(2) 0.051(2) 0.0050(19) 0.0153(19) 0.011(2)
C9 0.053(2) 0.0505(19) 0.0487(19) 0.0030(17) 0.0190(17) 0.0112(17)
C10 0.066(3) 0.085(3) 0.055(3) -0.002(2) 0.006(2) 0.000(3)
C11 0.109(5) 0.108(5) 0.168(6) 0.020(5) -0.017(5) -0.015(4)
C12 0.071(4) 0.112(5) 0.095(4) 0.002(4) -0.004(3) 0.008(4)
C13 0.088(4) 0.064(3) 0.070(3) 0.003(3) 0.011(3) 0.026(3)
C14 0.046(2) 0.048(2) 0.050(2) -0.0009(18) 0.0109(18) 0.0061(18)
C15 0.059(2) 0.062(2) 0.050(2) 0.007(2) 0.010(2) 0.001(2)
C16 0.044(2) 0.074(3) 0.049(2) -0.002(2) 0.0060(19) 0.002(2)
C17 0.086(4) 0.103(4) 0.049(3) 0.006(3) -0.003(3) 0.002(3)
C18 0.056(2) 0.080(3) 0.061(2) -0.024(2) 0.005(2) -0.008(2)
C19 0.062(3) 0.091(3) 0.069(3) -0.023(2) 0.003(2) -0.011(2)
C20 0.131(5) 0.100(5) 0.131(5) -0.022(4) -0.025(5) -0.009(4)
C21 0.085(3) 0.095(3) 0.092(3) -0.024(3) -0.011(3) -0.018(3)
C22 0.097(4) 0.107(4) 0.105(4) -0.033(3) -0.002(3) -0.015(3)
C23 0.097(4) 0.115(4) 0.088(4) -0.028(3) -0.005(3) -0.027(3)
C24 0.079(3) 0.102(3) 0.085(3) -0.019(3) -0.007(3) -0.025(3)
C25 0.114(5) 0.133(6) 0.115(5) -0.008(5) -0.031(4) -0.019(5)
C26 0.077(3) 0.048(2) 0.068(3) 0.013(2) 0.013(3) 0.011(2)
C27 0.145(2) 0.0617(19) 0.141(2) 0.0187(19) 0.043(2) 0.020(2)
C28 0.126(2) 0.0643(19) 0.156(2) 0.026(2) 0.032(2) 0.0218(19)
C29 0.125(2) 0.0538(18) 0.143(2) 0.0281(18) 0.038(2) 0.0128(17)
C30 0.063(3) 0.053(2) 0.050(2) -0.0096(19) 0.007(2) -0.001(2)
C31 0.099(4) 0.119(5) 0.054(3) -0.011(3) 0.011(3) 0.005(4)
C32 0.192(7) 0.098(5) 0.093(5) -0.023(4) -0.005(5) -0.033(5)
C33 0.100(5) 0.133(6) 0.071(4) -0.016(4) 0.030(4) 0.015(4)
C34 0.139(5) 0.119(5) 0.072(4) -0.016(4) 0.022(4) -0.044(5)
C35 0.121(5) 0.117(5) 0.070(4) 0.010(4) -0.005(4) -0.028(4)
C36 0.104(3) 0.082(3) 0.053(3) 0.007(2) 0.010(3) -0.028(3)
C37 0.099(3) 0.073(3) 0.053(2) 0.009(2) 0.013(2) -0.025(2)
C38 0.125(3) 0.086(3) 0.060(3) 0.017(3) 0.002(3) -0.025(3)
C39 0.130(3) 0.082(3) 0.072(3) 0.019(3) 0.005(3) -0.024(3)
C40 0.117(3) 0.074(3) 0.071(3) 0.007(3) 0.013(3) -0.023(3)
C41 0.091(3) 0.067(3) 0.061(2) 0.005(2) 0.015(2) -0.018(2)
C42 0.086(3) 0.065(2) 0.051(2) 0.0063(19) 0.017(2) -0.018(2)
C43 0.091(3) 0.065(3) 0.069(3) -0.002(2) 0.003(3) -0.021(2)
C44 0.119(6) 0.178(6) 0.116(5) -0.045(5) 0.000(5) -0.005(5)
C45 0.141(6) 0.169(7) 0.092(5) -0.030(5) 0.005(5) 0.017(6)
C46 0.088(4) 0.083(4) 0.080(3) 0.002(3) 0.043(3) -0.010(3)
C47 0.067(2) 0.060(2) 0.052(2) -0.0045(19) 0.021(2) -0.010(2)
C48 0.051(2) 0.064(2) 0.067(2) -0.003(2) 0.024(2) 0.005(2)
C49 0.054(2) 0.064(2) 0.059(2) 0.002(2) 0.006(2) -0.006(2)
C50 0.057(3) 0.117(4) 0.092(4) 0.006(4) -0.009(3) 0.008(3)
C51 0.067(3) 0.094(3) 0.056(3) -0.017(2) 0.010(2) -0.017(3)
C52 0.071(3) 0.100(3) 0.058(3) -0.027(2) 0.004(2) -0.005(3)
C53 0.152(6) 0.123(5) 0.112(5) -0.018(3) 0.027(5) 0.011(5)
C54 0.103(4) 0.118(4) 0.077(3) -0.035(3) 0.019(3) -0.011(3)
C55 0.116(4) 0.125(4) 0.081(3) -0.044(3) 0.018(3) -0.015(4)
C56 0.109(4) 0.137(4) 0.065(3) -0.025(3) 0.011(3) -0.015(4)
C57 0.079(3) 0.121(4) 0.064(3) -0.017(3) 0.016(3) -0.016(3)
C58 0.090(4) 0.133(5) 0.089(4) 0.007(4) 0.015(4) 0.003(4)
C59 0.111(5) 0.087(4) 0.102(4) -0.020(4) 0.023(4) -0.004(4)
C60 0.109(4) 0.087(4) 0.079(4) -0.004(3) 0.015(4) 0.000(3)
C61 0.063(3) 0.072(3) 0.073(3) -0.011(2) 0.021(2) 0.018(2)
C62 0.059(2) 0.065(2) 0.071(2) -0.001(2) 0.022(2) 0.019(2)
C63 0.067(3) 0.094(3) 0.086(3) -0.007(3) 0.022(2) 0.032(3)
C64 0.069(3) 0.104(3) 0.097(3) -0.004(3) 0.010(3) 0.032(3)
C65 0.070(3) 0.101(3) 0.090(3) 0.003(3) 0.001(3) 0.030(3)
C66 0.059(2) 0.073(2) 0.076(2) 0.003(2) 0.008(2) 0.022(2)
C67 0.052(2) 0.057(2) 0.066(2) 0.0000(18) 0.0152(19) 0.0165(18)
C68 0.071(3) 0.087(3) 0.072(3) 0.002(3) -0.002(2) 0.024(2)
C69 0.088(4) 0.120(5) 0.077(4) 0.014(4) 0.002(3) 0.022(4)
C70 0.105(5) 0.126(5) 0.090(4) -0.002(4) -0.021(4) 0.028(4)
C71 0.066(3) 0.045(3) 0.099(4) 0.004(3) 0.027(3) 0.012(2)
C72 0.049(2) 0.0381(18) 0.054(2) 0.0009(17) 0.0134(18) 0.0115(17)
C73 0.044(2) 0.0321(17) 0.0400(19) 0.0053(15) 0.0136(16) 0.0080(15)
C74 0.053(2) 0.0363(18) 0.048(2) 0.0041(16) 0.0210(18) 0.0031(17)
C75 0.069(3) 0.045(2) 0.070(3) -0.003(2) 0.024(2) -0.001(2)
C76 0.057(2) 0.050(2) 0.065(2) 0.0035(19) 0.023(2) -0.0052(19)
C77 0.080(3) 0.063(2) 0.075(3) 0.011(2) 0.036(2) 0.004(2)
C78 0.108(5) 0.108(5) 0.081(4) 0.024(4) 0.020(4) 0.012(4)
C79 0.103(3) 0.078(3) 0.079(3) 0.023(3) 0.033(3) 0.017(3)
C80 0.126(4) 0.096(4) 0.102(4) 0.026(3) 0.028(3) 0.022(3)
C81 0.135(4) 0.080(3) 0.101(4) 0.024(3) 0.037(3) 0.015(3)
C82 0.115(4) 0.081(3) 0.089(3) 0.018(3) 0.040(3) 0.001(3)
C83 0.162(6) 0.090(5) 0.125(5) 0.016(4) 0.052(5) -0.024(5)
Er1 0.03416(10) 0.03510(10) 0.03656(10) -0.00137(7) 0.00625(7) 0.00167(7)
Er2 0.03542(11) 0.03564(10) 0.03539(10) -0.00012(7) 0.00768(7) -0.00042(7)
N1 0.045(2) 0.0428(19) 0.0396(19) -0.0013(15) 0.0093(15) 0.0068(16)
N2 0.042(2) 0.072(3) 0.049(2) -0.014(2) 0.0103(17) 0.0007(19)
N3 0.058(3) 0.088(4) 0.077(3) -0.023(3) -0.005(2) -0.016(3)
N4 0.059(2) 0.052(2) 0.042(2) 0.0031(17) 0.0122(18) -0.0106(19)
N5 0.048(2) 0.062(2) 0.040(2) -0.0019(17) 0.0034(17) -0.0112(18)
N6 0.071(3) 0.095(4) 0.058(3) -0.029(3) 0.012(2) -0.008(3)
N7 0.0384(19) 0.0405(19) 0.051(2) -0.0002(16) 0.0126(16) 0.0097(15)
N8 0.040(2) 0.0370(18) 0.057(2) 0.0033(16) 0.0123(17) -0.0031(15)
N9 0.111(4) 0.058(3) 0.081(3) 0.017(2) 0.051(3) 0.006(3)
S1 0.0431(6) 0.0320(5) 0.0482(6) -0.0004(4) 0.0027(5) 0.0016(4)
S2 0.0448(6) 0.0480(6) 0.0350(5) -0.0063(4) 0.0070(4) -0.0042(5)
S3 0.0380(5) 0.0333(5) 0.0341(5) 0.0004(4) 0.0070(4) 0.0039(4)
Si1 0.1212(15) 0.0457(8) 0.1378(16) 0.0287(9) 0.0427(13) 0.0229(9)
Si2 0.0864(12) 0.0644(9) 0.0490(8) -0.0207(7) 0.0092(8) -0.0100(8)

loop_
_atom_type_symbol
_atom_type_description
_atom_type_scat_dispersion_real
_atom_type_scat_dispersion_imag
_atom_type_scat_source
C C 0.0033 0.0016 'International Tables Vol C Tables 4.2.6.8 and 6.1.1.4'
H H 0.0000 0.0000 'International Tables Vol C Tables 4.2.6.8 and 6.1.1.4'
N N 0.0061 0.0033 'International Tables Vol C Tables 4.2.6.8 and 6.1.1.4'
Si Si 0.0817 0.0704 'International Tables Vol C Tables 4.2.6.8 and 6.1.1.4'
S S 0.1246 0.1234 'International Tables Vol C Tables 4.2.6.8 and 6.1.1.4'
Er Er -0.2586 4.9576 'International Tables Vol C Tables 4.2.6.8 and 6.1.1.4'

loop_
_geom_angle_atom_site_label_1
_geom_angle_atom_site_label_2
_geom_angle_atom_site_label_3
_geom_angle
H1A C1 H1B 109.5
H1A C1 H1C 109.5
H1B C1 H1C 109.5
C3 C1 H1A 109.5
C3 C1 H1B 109.5
C3 C1 H1C 109.5
H2A C2 H2B 109.5
H2A C2 H2C 109.5
H2B C2 H2C 109.5
C3 C2 H2A 109.5
C3 C2 H2B 109.5
C3 C2 H2C 109.5
C1 C3 C2 109.0(5)
C1 C3 H3 107.1
C1 C3 C4 114.4(5)
C2 C3 H3 107.1
C2 C3 C4 111.7(5)
C4 C3 H3 107.1
C5 C4 C3 119.0(5)
C5 C4 C9 117.6(5)
C9 C4 C3 123.4(5)
C4 C5 H5 119.2
C6 C5 C4 121.6(6)
C6 C5 H5 119.2
C5 C6 H6 119.8
C5 C6 C7 120.4(5)
C7 C6 H6 119.8
C6 C7 H7 119.2
C6 C7 C8 121.7(6)
C8 C7 H7 119.2
C7 C8 C9 117.3(5)
C7 C8 C10 120.5(5)
C9 C8 C10 122.1(4)
C4 C9 N1 118.4(4)
C8 C9 C4 121.3(4)
C8 C9 N1 120.2(4)
C8 C10 H10 107.5
C11 C10 C8 111.7(6)
C11 C10 H10 107.5
C12 C10 C8 113.8(5)
C12 C10 H10 107.5
C12 C10 C11 108.5(6)
C10 C11 H11A 109.5
C10 C11 H11B 109.5
C10 C11 H11C 109.5
H11A C11 H11B 109.5
H11A C11 H11C 109.5
H11B C11 H11C 109.5
C10 C12 H12A 109.5
C10 C12 H12B 109.5
C10 C12 H12C 109.5
H12A C12 H12B 109.5
H12A C12 H12C 109.5
H12B C12 H12C 109.5
H13A C13 H13B 109.5
H13A C13 H13C 109.5
H13B C13 H13C 109.5
C14 C13 H13A 109.5
C14 C13 H13B 109.5
C14 C13 H13C 109.5
C15 C14 C13 117.5(4)
N1 C14 C13 120.7(4)
N1 C14 C15 121.7(4)
C14 C15 H15 115.5
C16 C15 C14 128.9(5)
C16 C15 H15 115.5
C15 C16 C17 116.0(5)
N2 C16 C15 122.0(5)
N2 C16 C17 122.0(5)
C16 C17 H17A 109.5
C16 C17 H17B 109.5
C16 C17 H17C 109.5
H17A C17 H17B 109.5
H17A C17 H17C 109.5
H17B C17 H17C 109.5
H18A C18 H18B 107.8
C19 C18 H18A 109.0
C19 C18 H18B 109.0
N2 C18 H18A 109.0
N2 C18 H18B 109.0
N2 C18 C19 112.8(4)
C18 C19 H19A 109.5
C18 C19 H19B 109.5
H19A C19 H19B 108.1
N3 C19 C18 110.7(5)
N3 C19 H19A 109.5
N3 C19 H19B 109.5
H20A C20 H20B 109.5
H20A C20 H20C 109.5
H20B C20 H20C 109.5
C21 C20 H20A 109.5
C21 C20 H20B 109.5
C21 C20 H20C 109.5
C22 C21 C20 130.6(8)
C22 C21 N3 107.1(7)
N3 C21 C20 122.3(6)
C21 C22 H22 125.8
C21 C22 C23 108.4(8)
C23 C22 H22 125.8
C22 C23 H23 125.3
C24 C23 C22 109.4(7)
C24 C23 H23 125.3
C23 C24 C25 130.6(8)
C23 C24 N3 106.7(7)
N3 C24 C25 122.7(7)
C24 C25 H25A 109.5
C24 C25 H25B 109.5
C24 C25 H25C 109.5
H25A C25 H25B 109.5
H25A C25 H25C 109.5
H25B C25 H25C 109.5
H26A C26 H26B 107.4
S1 C26 H26A 108.2
S1 C26 H26B 108.2
S1 C26 Si1 116.3(3)
Si1 C26 H26A 108.2
Si1 C26 H26B 108.2
H27A C27 H27B 109.5
H27A C27 H27C 109.5
H27B C27 H27C 109.5
Si1 C27 H27A 109.5
Si1 C27 H27B 109.5
Si1 C27 H27C 109.5
H28A C28 H28B 109.5
H28A C28 H28C 109.5
H28B C28 H28C 109.5
Si1 C28 H28A 109.5
Si1 C28 H28B 109.5
Si1 C28 H28C 109.5
H29A C29 H29B 109.5
H29A C29 H29C 109.5
H29B C29 H29C 109.5
Si1 C29 H29A 109.5
Si1 C29 H29B 109.5
Si1 C29 H29C 109.5
H30A C30 H30B 107.4
S2 C30 H30A 108.4
S2 C30 H30B 108.4
S2 C30 Si2 115.6(3)
Si2 C30 H30A 108.4
Si2 C30 H30B 108.4
H31A C31 H31B 109.5
H31A C31 H31C 109.5
H31B C31 H31C 109.5
Si2 C31 H31A 109.5
Si2 C31 H31B 109.5
Si2 C31 H31C 109.5
H32A C32 H32B 109.5
H32A C32 H32C 109.5
H32B C32 H32C 109.5
Si2 C32 H32A 109.5
Si2 C32 H32B 109.5
Si2 C32 H32C 109.5
H33A C33 H33B 109.5
H33A C33 H33C 109.5
H33B C33 H33C 109.5
Si2 C33 H33A 109.5
Si2 C33 H33B 109.5
Si2 C33 H33C 109.5
H34A C34 H34B 109.5
H34A C34 H34C 109.5
H34B C34 H34C 109.5
C36 C34 H34A 109.5
C36 C34 H34B 109.5
C36 C34 H34C 109.5
H35A C35 H35B 109.5
H35A C35 H35C 109.5
H35B C35 H35C 109.5
C36 C35 H35A 109.5
C36 C35 H35B 109.5
C36 C35 H35C 109.5
C34 C36 H36 107.5
C35 C36 C34 110.3(6)
C35 C36 H36 107.5
C37 C36 C34 111.5(5)
C37 C36 C35 112.2(6)
C37 C36 H36 107.5
C38 C37 C36 118.0(5)
C38 C37 C42 118.1(6)
C42 C37 C36 123.9(5)
C37 C38 H38 119.1
C39 C38 C37 121.9(6)
C39 C38 H38 119.1
C38 C39 H39 120.2
C40 C39 C38 119.6(6)
C40 C39 H39 120.2
C39 C40 H40 119.2
C39 C40 C41 121.5(6)
C41 C40 H40 119.2
C40 C41 C42 118.6(6)
C40 C41 C43 119.2(6)
C42 C41 C43 122.2(5)
C37 C42 C41 120.2(5)
C37 C42 N4 122.7(5)
C41 C42 N4 117.0(5)
C41 C43 H43 105.6
C44 C43 C41 114.5(6)
C44 C43 H43 105.6
C45 C43 C41 112.7(6)
C45 C43 H43 105.6
C45 C43 C44 112.0(7)
C43 C44 H44A 109.5
C43 C44 H44B 109.5
C43 C44 H44C 109.5
H44A C44 H44B 109.5
H44A C44 H44C 109.5
H44B C44 H44C 109.5
C43 C45 H45A 109.5
C43 C45 H45B 109.5
C43 C45 H45C 109.5
H45A C45 H45B 109.5
H45A C45 H45C 109.5
H45B C45 H45C 109.5
H46A C46 H46B 109.5
H46A C46 H46C 109.5
H46B C46 H46C 109.5
C47 C46 H46A 109.5
C47 C46 H46B 109.5
C47 C46 H46C 109.5
C48 C47 C46 117.2(5)
N4 C47 C46 121.0(5)
N4 C47 C48 121.8(4)
C47 C48 H48 117.2
C47 C48 C49 125.6(5)
C49 C48 H48 117.2
C48 C49 C50 114.8(5)
N5 C49 C48 121.1(5)
N5 C49 C50 124.0(5)
C49 C50 H50A 109.5
C49 C50 H50B 109.5
C49 C50 H50C 109.5
H50A C50 H50B 109.5
H50A C50 H50C 109.5
H50B C50 H50C 109.5
H51A C51 H51B 107.6
C52 C51 H51A 108.6
C52 C51 H51B 108.6
N5 C51 H51A 108.6
N5 C51 H51B 108.6
N5 C51 C52 114.6(4)
C51 C52 H52A 109.3
C51 C52 H52B 109.3
H52A C52 H52B 107.9
N6 C52 C51 111.7(5)
N6 C52 H52A 109.3
N6 C52 H52B 109.3
H53A C53 H53B 109.5
H53A C53 H53C 109.5
H53B C53 H53C 109.5
C54 C53 H53A 109.5
C54 C53 H53B 109.5
C54 C53 H53C 109.5
C55 C54 C53 132.0(8)
C55 C54 N6 104.3(8)
N6 C54 C53 123.6(7)
C54 C55 H55 124.5
C56 C55 C54 111.0(7)
C56 C55 H55 124.5
C55 C56 H56 125.9
C57 C56 C55 108.2(7)
C57 C56 H56 125.9
C56 C57 C58 130.7(8)
C56 C57 N6 107.4(7)
N6 C57 C58 121.9(6)
C57 C58 H58A 109.5
C57 C58 H58B 109.5
C57 C58 H58C 109.5
H58A C58 H58B 109.5
H58A C58 H58C 109.5
H58B C58 H58C 109.5
H59A C59 H59B 109.5
H59A C59 H59C 109.5
H59B C59 H59C 109.5
C61 C59 H59A 109.5
C61 C59 H59B 109.5
C61 C59 H59C 109.5
H60A C60 H60B 109.5
H60A C60 H60C 109.5
H60B C60 H60C 109.5
C61 C60 H60A 109.5
C61 C60 H60B 109.5
C61 C60 H60C 109.5
C59 C61 C60 108.4(5)
C59 C61 H61 108.0
C60 C61 H61 108.0
C62 C61 C59 111.7(5)
C62 C61 C60 112.5(5)
C62 C61 H61 108.0
C63 C62 C61 119.4(5)
C63 C62 C67 118.0(6)
C67 C62 C61 122.6(5)
C62 C63 H63 119.6
C64 C63 C62 120.8(6)
C64 C63 H63 119.6
C63 C64 H64 118.9
C63 C64 C65 122.2(6)
C65 C64 H64 118.9
C64 C65 H65 120.1
C64 C65 C66 119.9(6)
C66 C65 H65 120.1
C65 C66 C67 118.4(6)
C65 C66 C68 118.8(6)
C67 C66 C68 122.8(5)
C62 C67 N7 120.8(5)
C66 C67 C62 120.6(5)
C66 C67 N7 118.5(4)
C66 C68 H68 107.3
C66 C68 C70 113.6(5)
C69 C68 C66 113.5(6)
C69 C68 H68 107.3
C69 C68 C70 107.4(6)
C70 C68 H68 107.3
C68 C69 H69A 109.5
C68 C69 H69B 109.5
C68 C69 H69C 109.5
H69A C69 H69B 109.5
H69A C69 H69C 109.5
H69B C69 H69C 109.5
C68 C70 H70A 109.5
C68 C70 H70B 109.5
C68 C70 H70C 109.5
H70A C70 H70B 109.5
H70A C70 H70C 109.5
H70B C70 H70C 109.5
H71A C71 H71B 109.5
H71A C71 H71C 109.5
H71B C71 H71C 109.5
C72 C71 H71A 109.5
C72 C71 H71B 109.5
C72 C71 H71C 109.5
C73 C72 C71 121.8(4)
N7 C72 C71 119.4(4)
N7 C72 C73 118.8(4)
C72 C73 S3 114.8(3)
C74 C73 C72 128.1(4)
C74 C73 S3 117.0(3)
C73 C74 C75 122.9(4)
N8 C74 C73 117.6(4)
N8 C74 C75 119.5(4)
C74 C75 H75A 109.5
C74 C75 H75B 109.5
C74 C75 H75C 109.5
H75A C75 H75B 109.5
H75A C75 H75C 109.5
H75B C75 H75C 109.5
H76A C76 H76B 107.7
C77 C76 H76A 108.9
C77 C76 H76B 108.9
N8 C76 H76A 108.9
N8 C76 H76B 108.9
N8 C76 C77 113.2(5)
C76 C77 H77A 108.6
C76 C77 H77B 108.6
H77A C77 H77B 107.6
N9 C77 C76 114.7(4)
N9 C77 H77A 108.6
N9 C77 H77B 108.6
H78A C78 H78B 109.5
H78A C78 H78C 109.5
H78B C78 H78C 109.5
C79 C78 H78A 109.5
C79 C78 H78B 109.5
C79 C78 H78C 109.5
C80 C79 C78 130.9(8)
C80 C79 N9 105.3(7)
N9 C79 C78 123.7(6)
C79 C80 H80 126.1
C81 C80 C79 107.8(8)
C81 C80 H80 126.1
C80 C81 H81 124.0
C82 C81 C80 112.0(8)
C82 C81 H81 124.0
C81 C82 C83 133.5(8)
C81 C82 N9 104.8(8)
N9 C82 C83 121.6(7)
C82 C83 H83A 109.5
C82 C83 H83B 109.5
C82 C83 H83C 109.5
H83A C83 H83B 109.5
H83A C83 H83C 109.5
H83B C83 H83C 109.5
N1 Er1 S1 105.70(9)
N1 Er1 S2 160.67(9)
N1 Er1 S3 115.72(9)
N2 Er1 N1 77.59(13)
N2 Er1 S1 125.94(11)
N2 Er1 S2 86.81(9)
N2 Er1 S3 155.04(11)
N8 Er1 N1 92.18(12)
N8 Er1 N2 90.12(15)
N8 Er1 S1 142.05(9)
N8 Er1 S2 99.28(9)
N8 Er1 S3 69.21(9)
S1 Er1 S2 74.32(3)
S3 Er1 S1 72.87(3)
S3 Er1 S2 83.07(3)
N4 Er2 N7 128.59(13)
N4 Er2 S1 91.11(10)
N4 Er2 S2 101.20(10)
N4 Er2 S3 160.64(10)
N5 Er2 N4 78.29(13)
N5 Er2 N7 96.21(13)
N5 Er2 S1 93.09(10)
N5 Er2 S2 166.80(10)
N5 Er2 S3 92.45(9)
N7 Er2 S1 140.27(8)
N7 Er2 S2 94.31(9)
N7 Er2 S3 68.83(8)
S2 Er2 S1 73.71(3)
S3 Er2 S1 72.25(3)
S3 Er2 S2 83.93(3)
C9 N1 Er1 137.7(3)
C14 N1 C9 120.4(4)
C14 N1 Er1 101.0(3)
C16 N2 C18 120.6(4)
C16 N2 Er1 96.9(3)
C18 N2 Er1 130.5(3)
C21 N3 C19 125.2(6)
C21 N3 C24 108.4(6)
C24 N3 C19 125.5(6)
C42 N4 Er2 147.1(4)
C47 N4 C42 115.6(4)
C47 N4 Er2 97.2(3)
C49 N5 C51 117.2(4)
C49 N5 Er2 99.7(3)
C51 N5 Er2 140.4(3)
C54 N6 C52 125.3(6)
C54 N6 C57 109.1(6)
C57 N6 C52 125.6(6)
C67 N7 Er2 125.8(3)
C72 N7 C67 117.0(4)
C72 N7 Er2 116.9(3)
C74 N8 C76 121.9(4)
C74 N8 Er1 114.4(3)
C76 N8 Er1 120.5(3)
C79 N9 C77 124.4(6)
C82 N9 C77 125.5(7)
C82 N9 C79 110.0(6)
C26 S1 Er1 113.06(19)
C26 S1 Er2 114.67(17)
Er1 S1 Er2 87.41(3)
C30 S2 Er1 111.40(17)
C30 S2 Er2 120.35(18)
Er2 S2 Er1 85.81(3)
C73 S3 Er1 90.00(14)
C73 S3 Er2 93.54(13)
Er2 S3 Er1 90.74(3)
C26 Si1 C28 110.0(3)
C27 Si1 C26 114.7(3)
C27 Si1 C28 95.3(4)
C27 Si1 C29 119.7(4)
C29 Si1 C26 110.7(3)
C29 Si1 C28 104.3(4)
C31 Si2 C30 113.4(3)
C31 Si2 C33 107.5(3)
C32 Si2 C30 107.6(3)
C32 Si2 C31 108.7(4)
C32 Si2 C33 110.5(4)
C33 Si2 C30 109.2(3)

loop_
_geom_bond_atom_site_label_1
_geom_bond_atom_site_label_2
_geom_bond_distance
C1 H1A 0.9600
C1 H1B 0.9600
C1 H1C 0.9600
C1 C3 1.504(8)
C2 H2A 0.9600
C2 H2B 0.9600
C2 H2C 0.9600
C2 C3 1.509(8)
C3 H3 0.9800
C3 C4 1.516(8)
C4 C5 1.392(7)
C4 C9 1.417(7)
C5 H5 0.9300
C5 C6 1.359(8)
C6 H6 0.9300
C6 C7 1.370(8)
C7 H7 0.9300
C7 C8 1.396(7)
C8 C9 1.405(7)
C8 C10 1.512(8)
C9 N1 1.436(5)
C10 H10 0.9800
C10 C11 1.504(10)
C10 C12 1.490(8)
C11 H11A 0.9600
C11 H11B 0.9600
C11 H11C 0.9600
C12 H12A 0.9600
C12 H12B 0.9600
C12 H12C 0.9600
C13 H13A 0.9600
C13 H13B 0.9600
C13 H13C 0.9600
C13 C14 1.516(7)
C14 C15 1.402(6)
C14 N1 1.324(6)
C15 H15 0.9300
C15 C16 1.399(7)
C16 C17 1.524(7)
C16 N2 1.325(7)
C17 H17A 0.9600
C17 H17B 0.9600
C17 H17C 0.9600
C18 H18A 0.9700
C18 H18B 0.9700
C18 C19 1.518(7)
C18 N2 1.455(6)
C19 H19A 0.9700
C19 H19B 0.9700
C19 N3 1.457(7)
C20 H20A 0.9600
C20 H20B 0.9600
C20 H20C 0.9600
C20 C21 1.483(10)
C21 C22 1.360(9)
C21 N3 1.366(9)
C22 H22 0.9300
C22 C23 1.361(11)
C23 H23 0.9300
C23 C24 1.341(10)
C24 C25 1.454(11)
C24 N3 1.391(8)
C25 H25A 0.9600
C25 H25B 0.9600
C25 H25C 0.9600
C26 H26A 0.9700
C26 H26B 0.9700
C26 S1 1.833(5)
C26 Si1 1.871(5)
C27 H27A 0.9600
C27 H27B 0.9600
C27 H27C 0.9600
C27 Si1 1.715(8)
C28 H28A 0.9600
C28 H28B 0.9600
C28 H28C 0.9600
C28 Si1 1.900(8)
C29 H29A 0.9600
C29 H29B 0.9600
C29 H29C 0.9600
C29 Si1 1.809(7)
C30 H30A 0.9700
C30 H30B 0.9700
C30 S2 1.847(5)
C30 Si2 1.874(5)
C31 H31A 0.9600
C31 H31B 0.9600
C31 H31C 0.9600
C31 Si2 1.850(7)
C32 H32A 0.9600
C32 H32B 0.9600
C32 H32C 0.9600
C32 Si2 1.842(8)
C33 H33A 0.9600
C33 H33B 0.9600
C33 H33C 0.9600
C33 Si2 1.854(7)
C34 H34A 0.9600
C34 H34B 0.9600
C34 H34C 0.9600
C34 C36 1.533(9)
C35 H35A 0.9600
C35 H35B 0.9600
C35 H35C 0.9600
C35 C36 1.527(9)
C36 H36 0.9800
C36 C37 1.513(8)
C37 C38 1.387(8)
C37 C42 1.391(8)
C38 H38 0.9300
C38 C39 1.383(9)
C39 H39 0.9300
C39 C40 1.363(9)
C40 H40 0.9300
C40 C41 1.374(8)
C41 C42 1.432(8)
C41 C43 1.511(8)
C42 N4 1.439(6)
C43 H43 0.9800
C43 C44 1.464(10)
C43 C45 1.449(10)
C44 H44A 0.9600
C44 H44B 0.9600
C44 H44C 0.9600
C45 H45A 0.9600
C45 H45B 0.9600
C45 H45C 0.9600
C46 H46A 0.9600
C46 H46B 0.9600
C46 H46C 0.9600
C46 C47 1.520(7)
C47 C48 1.373(7)
C47 N4 1.347(7)
C48 H48 0.9300
C48 C49 1.417(7)
C49 C50 1.518(8)
C49 N5 1.314(6)
C50 H50A 0.9600
C50 H50B 0.9600
C50 H50C 0.9600
C51 H51A 0.9700
C51 H51B 0.9700
C51 C52 1.489(8)
C51 N5 1.466(6)
C52 H52A 0.9700
C52 H52B 0.9700
C52 N6 1.446(6)
C53 H53A 0.9600
C53 H53B 0.9600
C53 H53C 0.9600
C53 C54 1.478(11)
C54 C55 1.373(10)
C54 N6 1.383(9)
C55 H55 0.9300
C55 C56 1.346(11)
C56 H56 0.9300
C56 C57 1.341(9)
C57 C58 1.455(10)
C57 N6 1.389(9)
C58 H58A 0.9600
C58 H58B 0.9600
C58 H58C 0.9600
C59 H59A 0.9600
C59 H59B 0.9600
C59 H59C 0.9600
C59 C61 1.522(9)
C60 H60A 0.9600
C60 H60B 0.9600
C60 H60C 0.9600
C60 C61 1.524(9)
C61 H61 0.9800
C61 C62 1.491(8)
C62 C63 1.402(7)
C62 C67 1.412(7)
C63 H63 0.9300
C63 C64 1.344(9)
C64 H64 0.9300
C64 C65 1.373(9)
C65 H65 0.9300
C65 C66 1.401(8)
C66 C67 1.407(8)
C66 C68 1.528(8)
C67 N7 1.435(6)
C68 H68 0.9800
C68 C69 1.503(10)
C68 C70 1.533(9)
C69 H69A 0.9600
C69 H69B 0.9600
C69 H69C 0.9600
C70 H70A 0.9600
C70 H70B 0.9600
C70 H70C 0.9600
C71 H71A 0.9600
C71 H71B 0.9600
C71 H71C 0.9600
C71 C72 1.519(6)
C72 C73 1.420(6)
C72 N7 1.340(6)
C73 C74 1.393(6)
C73 S3 1.807(4)
C74 C75 1.525(6)
C74 N8 1.358(5)
C75 H75A 0.9600
C75 H75B 0.9600
C75 H75C 0.9600
C76 H76A 0.9700
C76 H76B 0.9700
C76 C77 1.531(7)
C76 N8 1.442(6)
C77 H77A 0.9700
C77 H77B 0.9700
C77 N9 1.454(7)
C78 H78A 0.9600
C78 H78B 0.9600
C78 H78C 0.9600
C78 C79 1.464(10)
C79 C80 1.390(10)
C79 N9 1.399(9)
C80 H80 0.9300
C80 C81 1.353(11)
C81 H81 0.9300
C81 C82 1.350(10)
C82 C83 1.447(11)
C82 N9 1.393(9)
C83 H83A 0.9600
C83 H83B 0.9600
C83 H83C 0.9600
Er1 N1 2.355(3)
Er1 N2 2.330(4)
Er1 N8 2.326(4)
Er1 S1 2.7549(11)
Er1 S2 2.8390(10)
Er1 S3 2.7178(10)
Er2 N4 2.385(4)
Er2 N5 2.329(4)
Er2 N7 2.453(3)
Er2 S1 2.8176(11)
Er2 S2 2.8171(11)
Er2 S3 2.6928(10)
